data_1553385
loop_
_publ_author_name
'Xiong, Juan'
'Wang, Li-Jun'
'Qian, Jianchang'
'Wang, Pei-Pei'
'Wang, Xue-Jiao'
'Ma, Guang-Lei'
'Zeng, Huaqiang'
'Li, Jia'
'Hu, Jin-Feng'

_publ_section_title
;
 Structurally Diverse Sesquiterpenoids from the Endangered Ornamental
 Plant Michelia shiluensis.
;
_journal_issue 10
_journal_name_full 'Journal of natural products'
_journal_page_first 2195
_journal_page_last 2204
_journal_paper_doi 10.1021/acs.jnatprod.8b00386
_journal_volume 81
_journal_year 2018
_chemical_absolute_configuration rmad
_chemical_formula_moiety 'C18 H26 O6'
_chemical_formula_sum 'C18 H26 O6'
_chemical_formula_weight 338.39
_space_group_crystal_system orthorhombic
_space_group_IT_number 19
_space_group_name_Hall 'P 2ac 2ab'
_space_group_name_H-M_alt 'P 21 21 21'
_atom_sites_solution_hydrogens geom
_atom_sites_solution_primary dual
_audit_creation_date 2016-10-13
_audit_creation_method
;
Olex2 1.2
(compiled 2016.02.19 svn.r3266 for OlexSys, GUI svn.r5227)
;
_cell_angle_alpha 90
_cell_angle_beta 90
_cell_angle_gamma 90
_cell_formula_units_Z 4
_cell_length_a 6.7154(8)
_cell_length_b 15.1719(15)
_cell_length_c 17.1256(15)
_cell_measurement_reflns_used 1636
_cell_measurement_temperature 296
_cell_measurement_theta_max 63.980
_cell_measurement_theta_min 3.893
_cell_volume 1744.8(3)
_computing_cell_refinement 'SAINT v7.68A (Bruker, 2009)'
_computing_data_reduction 'SAINT v7.68A (Bruker, 2009)'
_computing_molecular_graphics 'Olex2 (Dolomanov et al., 2009)'
_computing_publication_material 'Olex2 (Dolomanov et al., 2009)'
_computing_structure_refinement 'ShelXL (Sheldrick, 2015)'
_computing_structure_solution 'ShelXT (Sheldrick, 2015)'
_diffrn_ambient_temperature 296
_diffrn_measured_fraction_theta_full 0.979
_diffrn_measured_fraction_theta_max 0.978
_diffrn_measurement_device_type 'Bruker APEX-II CCD'
_diffrn_measurement_method '\f and \w scans'
_diffrn_radiation_monochromator graphite
_diffrn_radiation_type CuK\a
_diffrn_radiation_wavelength 1.54178
_diffrn_reflns_av_R_equivalents 0.0807
_diffrn_reflns_av_unetI/netI 0.0732
_diffrn_reflns_Laue_measured_fraction_full 0.979
_diffrn_reflns_Laue_measured_fraction_max 0.978
_diffrn_reflns_limit_h_max 6
_diffrn_reflns_limit_h_min -7
_diffrn_reflns_limit_k_max 18
_diffrn_reflns_limit_k_min -18
_diffrn_reflns_limit_l_max 20
_diffrn_reflns_limit_l_min -20
_diffrn_reflns_number 10377
_diffrn_reflns_point_group_measured_fraction_full 0.969
_diffrn_reflns_point_group_measured_fraction_max 0.969
_diffrn_reflns_theta_full 66.488
_diffrn_reflns_theta_max 66.488
_diffrn_reflns_theta_min 3.892
_diffrn_standards_number 0
_exptl_absorpt_coefficient_mu 0.793
_exptl_absorpt_correction_T_max 0.7532
_exptl_absorpt_correction_T_min 0.5118
_exptl_absorpt_correction_type multi-scan
_exptl_absorpt_process_details
;
SADABS-2008/1 (Bruker,2008) was used for absorption correction.
wR2(int) was 0.1514 before and 0.0929 after correction.
The Ratio of minimum to maximum transmission is 0.6795.
The \l/2 correction factor is 0.0015.
;
_exptl_crystal_colour colourless
_exptl_crystal_density_diffrn 1.288
_exptl_crystal_description prism
_exptl_crystal_F_000 728
_exptl_crystal_size_max 0.12
_exptl_crystal_size_mid 0.03
_exptl_crystal_size_min 0.02
_refine_diff_density_max 0.188
_refine_diff_density_min -0.183
_refine_diff_density_rms 0.049
_refine_ls_abs_structure_details
;
 Flack x determined using 933 quotients [(I+)-(I-)]/[(I+)+(I-)]
 (Parsons, Flack and Wagner, Acta Cryst. B69 (2013) 249-259).
;
_refine_ls_abs_structure_Flack 0.0(2)
_refine_ls_extinction_method none
_refine_ls_goodness_of_fit_ref 1.019
_refine_ls_hydrogen_treatment constr
_refine_ls_matrix_type full
_refine_ls_number_parameters 222
_refine_ls_number_reflns 2969
_refine_ls_number_restraints 0
_refine_ls_restrained_S_all 1.019
_refine_ls_R_factor_all 0.0591
_refine_ls_R_factor_gt 0.0493
_refine_ls_shift/su_max 0.002
_refine_ls_shift/su_mean 0.000
_refine_ls_structure_factor_coef Fsqd
_refine_ls_weighting_details 'w=1/[\s^2^(Fo^2^)+(0.0742P)^2^] where P=(Fo^2^+2Fc^2^)/3'
_refine_ls_weighting_scheme calc
_refine_ls_wR_factor_gt 0.1258
_refine_ls_wR_factor_ref 0.1349
_reflns_Friedel_coverage 0.702
_reflns_Friedel_fraction_full 0.956
_reflns_Friedel_fraction_max 0.956
_reflns_number_gt 2526
_reflns_number_total 2969
_reflns_threshold_expression 'I > 2\s(I)'
_cod_data_source_file np8b00386_si_002.cif
_cod_data_source_block dm16650
_cod_database_code 1553385
_shelx_shelxl_version_number 2014/7
_shelx_space_group_comment
;
The symmetry employed for this shelxl refinement is uniquely defined
by the following loop, which should always be used as a source of
symmetry information in preference to the above space-group names.
They are only intended as comments.
;
_shelx_estimated_absorpt_t_max 0.984
_shelx_estimated_absorpt_t_min 0.911
_olex2_refinement_description
;
1. Fixed Uiso
 At 1.2 times of:
  All C(H) groups, All C(H,H) groups
 At 1.5 times of:
  All C(H,H,H) groups, All O(H) groups
2.a Ternary CH refined with riding coordinates:
 C6(H6), C7(H7), C8(H8), C9(H9)
2.b Secondary CH2 refined with riding coordinates:
 C1(H1A,H1B), C2(H2A,H2B), C5(H5A,H5B), C13(H13A,H13B)
2.c Aromatic/amide H refined with riding coordinates:
 C3(H3A)
2.d Idealised Me refined as rotating group:
 C2'(H2'A,H2'B,H2'C), C14(H14A,H14B,H14C), C15(H15A,H15B,H15C), C16(H16A,H16B,
 H16C)
2.e Idealised tetrahedral OH refined as rotating group:
 O3(H3)
;
_olex2_submission_special_instructions 'No special instructions were received'

loop_
_space_group_symop_operation_xyz
'x, y, z'
'-x+1/2, -y, z+1/2'
'-x, y+1/2, -z+1/2'
'x+1/2, -y+1/2, -z'

loop_
_atom_site_label
_atom_site_type_symbol
_atom_site_fract_x
_atom_site_fract_y
_atom_site_fract_z
_atom_site_U_iso_or_equiv
_atom_site_adp_type
_atom_site_occupancy
_atom_site_site_symmetry_order
_atom_site_calc_flag
_atom_site_refinement_flags_posn
O1 O 0.6809(4) 0.20824(14) 0.33226(12) 0.0339(5) Uani 1 1 d .
O2 O 0.6311(7) 0.1156(2) 0.43165(19) 0.0793(13) Uani 1 1 d .
O3 O 0.8953(5) 0.32992(17) 0.44234(14) 0.0443(7) Uani 1 1 d .
H3 H 0.9646 0.3467 0.4788 0.067 Uiso 1 1 calc GR
O4 O 0.9233(4) 0.44629(16) 0.29880(13) 0.0399(6) Uani 1 1 d .
O5 O 1.0036(6) 0.5249(2) 0.40398(17) 0.0589(8) Uani 1 1 d .
O6 O 0.8186(5) 0.41131(18) 0.13550(13) 0.0499(7) Uani 1 1 d .
C1 C 0.4887(7) 0.3590(3) 0.0853(2) 0.0515(11) Uani 1 1 d .
H1A H 0.5169 0.3442 0.0314 0.062 Uiso 1 1 calc R
H1B H 0.4569 0.4213 0.0877 0.062 Uiso 1 1 calc R
C1' C 0.7082(6) 0.1331(2) 0.3707(2) 0.0407(8) Uani 1 1 d .
C2 C 0.3083(7) 0.3054(3) 0.1133(2) 0.0513(10) Uani 1 1 d .
H2A H 0.1877 0.3289 0.0900 0.062 Uiso 1 1 calc R
H2B H 0.3225 0.2446 0.0970 0.062 Uiso 1 1 calc R
C2' C 0.8444(8) 0.0725(3) 0.3272(2) 0.0554(11) Uani 1 1 d .
H2'A H 0.8241 0.0797 0.2720 0.083 Uiso 1 1 calc GR
H2'B H 0.8166 0.0127 0.3417 0.083 Uiso 1 1 calc GR
H2'C H 0.9801 0.0864 0.3399 0.083 Uiso 1 1 calc GR
C3 C 0.2923(6) 0.3098(3) 0.2017(2) 0.0422(8) Uani 1 1 d .
H3A H 0.2618 0.3646 0.2230 0.051 Uiso 1 1 calc R
C4 C 0.3171(6) 0.2443(2) 0.2519(2) 0.0379(8) Uani 1 1 d .
C5 C 0.3380(6) 0.2630(2) 0.3392(2) 0.0395(8) Uani 1 1 d .
H5A H 0.2790 0.2146 0.3681 0.047 Uiso 1 1 calc R
H5B H 0.2633 0.3159 0.3516 0.047 Uiso 1 1 calc R
C6 C 0.5531(5) 0.2751(2) 0.36649(18) 0.0306(7) Uani 1 1 d .
H6 H 0.5557 0.2673 0.4233 0.037 Uiso 1 1 calc R
C7 C 0.6478(5) 0.36468(19) 0.34786(16) 0.0281(7) Uani 1 1 d .
H7 H 0.5390 0.4064 0.3384 0.034 Uiso 1 1 calc R
C8 C 0.7936(5) 0.3723(2) 0.27834(16) 0.0300(7) Uani 1 1 d .
H8 H 0.8707 0.3179 0.2719 0.036 Uiso 1 1 calc R
C9 C 0.6947(6) 0.3982(2) 0.20333(17) 0.0348(7) Uani 1 1 d .
H9 H 0.5893 0.4424 0.2094 0.042 Uiso 1 1 calc R
C10 C 0.6714(6) 0.3415(2) 0.13407(18) 0.0388(8) Uani 1 1 d .
C11 C 0.7707(6) 0.4009(2) 0.41641(17) 0.0327(8) Uani 1 1 d .
C12 C 0.9105(6) 0.4661(2) 0.37600(19) 0.0376(8) Uani 1 1 d .
C13 C 0.6542(7) 0.4404(2) 0.48356(18) 0.0430(9) Uani 1 1 d .
H13A H 0.7477 0.4596 0.5232 0.052 Uiso 1 1 calc R
H13B H 0.5722 0.3945 0.5064 0.052 Uiso 1 1 calc R
C14 C 0.3315(8) 0.1491(3) 0.2285(2) 0.0546(11) Uani 1 1 d .
H14A H 0.4690 0.1330 0.2227 0.082 Uiso 1 1 calc GR
H14B H 0.2632 0.1403 0.1799 0.082 Uiso 1 1 calc GR
H14C H 0.2715 0.1130 0.2681 0.082 Uiso 1 1 calc GR
C15 C 0.7610(7) 0.2513(3) 0.1290(2) 0.0523(11) Uani 1 1 d .
H15A H 0.8015 0.2399 0.0762 0.079 Uiso 1 1 calc GR
H15B H 0.6643 0.2082 0.1448 0.079 Uiso 1 1 calc GR
H15C H 0.8748 0.2480 0.1629 0.079 Uiso 1 1 calc GR
C16 C 0.5212(8) 0.5177(3) 0.4624(2) 0.0603(13) Uani 1 1 d .
H16A H 0.4204 0.4984 0.4265 0.091 Uiso 1 1 calc GR
H16B H 0.5998 0.5631 0.4385 0.091 Uiso 1 1 calc GR
H16C H 0.4593 0.5403 0.5088 0.091 Uiso 1 1 calc GR

loop_
_atom_site_aniso_label
_atom_site_aniso_U_11
_atom_site_aniso_U_22
_atom_site_aniso_U_33
_atom_site_aniso_U_23
_atom_site_aniso_U_13
_atom_site_aniso_U_12
O1 0.0362(14) 0.0319(11) 0.0336(10) -0.0010(8) 0.0087(10) 0.0032(11)
O2 0.106(3) 0.0596(18) 0.0719(19) 0.0292(15) 0.052(2) 0.031(2)
O3 0.0472(17) 0.0434(13) 0.0424(12) 0.0009(10) -0.0145(12) 0.0088(14)
O4 0.0394(15) 0.0439(13) 0.0364(11) 0.0000(10) 0.0003(11) -0.0128(12)
O5 0.064(2) 0.0577(17) 0.0549(15) -0.0110(14) -0.0153(15) -0.0209(17)
O6 0.0508(18) 0.0659(17) 0.0331(11) 0.0081(11) 0.0039(13) -0.0238(16)
C1 0.054(3) 0.068(3) 0.0320(17) 0.0042(17) -0.0096(17) -0.010(2)
C1' 0.039(2) 0.0348(17) 0.0478(18) 0.0051(14) 0.0113(18) 0.0029(17)
C2 0.041(2) 0.068(3) 0.0444(18) 0.0032(17) -0.0116(18) -0.006(2)
C2' 0.053(3) 0.046(2) 0.068(2) 0.0006(18) 0.019(2) 0.012(2)
C3 0.032(2) 0.049(2) 0.0458(18) -0.0019(15) -0.0018(16) -0.0015(18)
C4 0.0257(18) 0.0422(17) 0.0458(17) -0.0022(15) 0.0008(15) -0.0076(16)
C5 0.031(2) 0.0448(18) 0.0429(17) 0.0004(14) 0.0103(16) -0.0050(17)
C6 0.0315(18) 0.0320(16) 0.0285(14) -0.0013(11) 0.0064(13) 0.0009(15)
C7 0.0272(17) 0.0300(14) 0.0272(13) 0.0001(11) -0.0002(12) 0.0010(14)
C8 0.0304(18) 0.0305(15) 0.0291(13) -0.0007(11) 0.0000(13) -0.0047(15)
C9 0.0358(19) 0.0378(17) 0.0308(14) 0.0021(12) -0.0006(15) -0.0047(16)
C10 0.037(2) 0.0520(19) 0.0273(13) -0.0004(13) 0.0044(14) -0.0128(18)
C11 0.035(2) 0.0344(16) 0.0283(14) -0.0005(12) -0.0059(13) 0.0016(15)
C12 0.034(2) 0.0415(18) 0.0375(16) -0.0024(14) -0.0061(15) -0.0020(17)
C13 0.052(3) 0.0479(18) 0.0294(14) -0.0066(14) 0.0014(15) -0.0028(19)
C14 0.059(3) 0.048(2) 0.056(2) -0.0075(17) -0.001(2) -0.015(2)
C15 0.045(3) 0.066(2) 0.0459(18) -0.0183(19) 0.0066(18) -0.005(2)
C16 0.071(3) 0.065(3) 0.045(2) -0.0134(19) 0.003(2) 0.021(3)

loop_
_atom_type_symbol
_atom_type_description
_atom_type_scat_dispersion_real
_atom_type_scat_dispersion_imag
_atom_type_scat_source
C C 0.0181 0.0091 'International Tables Vol C Tables 4.2.6.8 and 6.1.1.4'
H H 0.0000 0.0000 'International Tables Vol C Tables 4.2.6.8 and 6.1.1.4'
O O 0.0492 0.0322 'International Tables Vol C Tables 4.2.6.8 and 6.1.1.4'

loop_
_geom_angle_atom_site_label_1
_geom_angle_atom_site_label_2
_geom_angle_atom_site_label_3
_geom_angle
C1' O1 C6 118.8(2)
C11 O3 H3 109.5
C12 O4 C8 111.4(3)
C9 O6 C10 61.3(2)
H1A C1 H1B 107.9
C2 C1 H1A 109.2
C2 C1 H1B 109.2
C10 C1 H1A 109.2
C10 C1 H1B 109.2
C10 C1 C2 112.1(3)
O1 C1' C2' 111.4(3)
O2 C1' O1 124.3(4)
O2 C1' C2' 124.3(4)
C1 C2 H2A 109.6
C1 C2 H2B 109.6
H2A C2 H2B 108.2
C3 C2 C1 110.1(3)
C3 C2 H2A 109.6
C3 C2 H2B 109.6
C1' C2' H2'A 109.5
C1' C2' H2'B 109.5
C1' C2' H2'C 109.5
H2'A C2' H2'B 109.5
H2'A C2' H2'C 109.5
H2'B C2' H2'C 109.5
C2 C3 H3A 116.4
C4 C3 C2 127.2(4)
C4 C3 H3A 116.4
C3 C4 C5 120.4(3)
C3 C4 C14 123.9(3)
C14 C4 C5 115.7(3)
C4 C5 H5A 108.7
C4 C5 H5B 108.7
C4 C5 C6 114.1(3)
H5A C5 H5B 107.6
C6 C5 H5A 108.7
C6 C5 H5B 108.7
O1 C6 C5 110.5(3)
O1 C6 H6 107.8
O1 C6 C7 106.9(3)
C5 C6 H6 107.8
C5 C6 C7 115.8(3)
C7 C6 H6 107.8
C6 C7 H7 107.3
C6 C7 C8 119.3(2)
C6 C7 C11 112.4(2)
C8 C7 H7 107.3
C11 C7 H7 107.3
C11 C7 C8 102.8(3)
O4 C8 C7 104.5(2)
O4 C8 H8 111.0
O4 C8 C9 105.5(2)
C7 C8 H8 111.0
C9 C8 C7 113.5(3)
C9 C8 H8 111.0
O6 C9 C8 118.1(3)
O6 C9 H9 114.1
O6 C9 C10 59.6(2)
C8 C9 H9 114.1
C10 C9 C8 125.7(3)
C10 C9 H9 114.1
O6 C10 C1 115.8(3)
O6 C10 C9 59.1(2)
O6 C10 C15 113.2(3)
C9 C10 C1 115.4(4)
C9 C10 C15 122.5(3)
C15 C10 C1 117.2(3)
O3 C11 C7 106.3(2)
O3 C11 C12 105.5(3)
O3 C11 C13 111.3(3)
C12 C11 C7 102.4(2)
C13 C11 C7 116.4(3)
C13 C11 C12 113.9(3)
O4 C12 C11 109.7(3)
O5 C12 O4 121.6(4)
O5 C12 C11 128.7(3)
C11 C13 H13A 108.4
C11 C13 H13B 108.4
C11 C13 C16 115.4(3)
H13A C13 H13B 107.5
C16 C13 H13A 108.4
C16 C13 H13B 108.4
C4 C14 H14A 109.5
C4 C14 H14B 109.5
C4 C14 H14C 109.5
H14A C14 H14B 109.5
H14A C14 H14C 109.5
H14B C14 H14C 109.5
C10 C15 H15A 109.5
C10 C15 H15B 109.5
C10 C15 H15C 109.5
H15A C15 H15B 109.5
H15A C15 H15C 109.5
H15B C15 H15C 109.5
C13 C16 H16A 109.5
C13 C16 H16B 109.5
C13 C16 H16C 109.5
H16A C16 H16B 109.5
H16A C16 H16C 109.5
H16B C16 H16C 109.5

loop_
_geom_bond_atom_site_label_1
_geom_bond_atom_site_label_2
_geom_bond_distance
O1 C1' 1.329(4)
O1 C6 1.453(4)
O2 C1' 1.195(5)
O3 H3 0.8200
O3 C11 1.434(4)
O4 C8 1.464(4)
O4 C12 1.358(4)
O5 C12 1.190(5)
O6 C9 1.443(4)
O6 C10 1.449(4)
C1 H1A 0.9700
C1 H1B 0.9700
C1 C2 1.536(6)
C1 C10 1.507(6)
C1' C2' 1.496(5)
C2 H2A 0.9700
C2 H2B 0.9700
C2 C3 1.520(5)
C2' H2'A 0.9600
C2' H2'B 0.9600
C2' H2'C 0.9600
C3 H3A 0.9300
C3 C4 1.324(5)
C4 C5 1.528(5)
C4 C14 1.502(5)
C5 H5A 0.9700
C5 H5B 0.9700
C5 C6 1.530(5)
C6 H6 0.9800
C6 C7 1.534(4)
C7 H7 0.9800
C7 C8 1.546(4)
C7 C11 1.537(4)
C8 H8 0.9800
C8 C9 1.499(4)
C9 H9 0.9800
C9 C10 1.474(4)
C10 C15 1.498(6)
C11 C12 1.529(5)
C11 C13 1.514(5)
C13 H13A 0.9700
C13 H13B 0.9700
C13 C16 1.518(6)
C14 H14A 0.9600
C14 H14B 0.9600
C14 H14C 0.9600
C15 H15A 0.9600
C15 H15B 0.9600
C15 H15C 0.9600
C16 H16A 0.9600
C16 H16B 0.9600
C16 H16C 0.9600

loop_
_geom_torsion_atom_site_label_1
_geom_torsion_atom_site_label_2
_geom_torsion_atom_site_label_3
_geom_torsion_atom_site_label_4
_geom_torsion
O1 C6 C7 C8 21.9(4)
O1 C6 C7 C11 -98.5(3)
O3 C11 C12 O4 90.5(3)
O3 C11 C12 O5 -87.3(5)
O3 C11 C13 C16 178.6(4)
O4 C8 C9 O6 63.3(4)
O4 C8 C9 C10 134.4(4)
O6 C9 C10 C1 -106.1(3)
O6 C9 C10 C15 99.5(4)
C1 C2 C3 C4 -113.0(5)
C1' O1 C6 C5 -90.7(4)
C1' O1 C6 C7 142.6(3)
C2 C1 C10 O6 -155.0(3)
C2 C1 C10 C9 -88.6(4)
C2 C1 C10 C15 67.2(5)
C2 C3 C4 C5 167.4(4)
C2 C3 C4 C14 -11.1(7)
C3 C4 C5 C6 -91.4(5)
C4 C5 C6 O1 -44.2(4)
C4 C5 C6 C7 77.5(4)
C5 C6 C7 C8 -101.7(4)
C5 C6 C7 C11 138.0(3)
C6 O1 C1' O2 1.5(7)
C6 O1 C1' C2' -179.6(3)
C6 C7 C8 O4 -153.3(3)
C6 C7 C8 C9 92.3(4)
C6 C7 C11 O3 47.9(4)
C6 C7 C11 C12 158.4(3)
C6 C7 C11 C13 -76.7(4)
C7 C8 C9 O6 177.1(3)
C7 C8 C9 C10 -111.8(4)
C7 C11 C12 O4 -20.6(4)
C7 C11 C12 O5 161.6(4)
C7 C11 C13 C16 -59.4(5)
C8 O4 C12 O5 -179.4(4)
C8 O4 C12 C11 2.6(4)
C8 C7 C11 O3 -81.6(3)
C8 C7 C11 C12 28.9(3)
C8 C7 C11 C13 153.8(3)
C8 C9 C10 O6 -104.5(4)
C8 C9 C10 C1 149.4(4)
C8 C9 C10 C15 -5.0(6)
C9 O6 C10 C1 105.5(4)
C9 O6 C10 C15 -115.1(3)
C10 O6 C9 C8 117.0(4)
C10 C1 C2 C3 44.9(5)
C11 C7 C8 O4 -28.2(3)
C11 C7 C8 C9 -142.6(3)
C12 O4 C8 C7 16.5(4)
C12 O4 C8 C9 136.5(3)
C12 C11 C13 C16 59.5(5)
C13 C11 C12 O4 -147.1(3)
C13 C11 C12 O5 35.1(6)
C14 C4 C5 C6 87.2(4)
